data_4070361
loop_
_publ_author_name
'Burling, Suzanne'
'Mas-Marz\'a, Elena'
'Valpuesta, Jos\'e E. V.'
'Mahon, Mary F.'
'Whittlesey, Michael K.'

_publ_section_title
;
 Coordination, Agostic Stabilization, and C&#x2212;H Bond Activation of
 N-Alkyl Heterocyclic Carbenes by Coordinatively Unsaturated Ruthenium
 Hydride Chloride Complexes
;
_journal_issue 23
_journal_name_full Organometallics
_journal_page_first 6676
_journal_paper_doi 10.1021/om9007532
_journal_volume 28
_journal_year 2009
_chemical_formula_sum 'C21 H42 Cl N2 O P Ru'
_chemical_formula_weight 506.06
_chemical_name_systematic
;
 ?
;
_space_group_IT_number 14
_symmetry_cell_setting monoclinic
_symmetry_space_group_name_Hall '-P 2yn'
_symmetry_space_group_name_H-M 'P 1 21/n 1'
_atom_sites_solution_hydrogens geom
_atom_sites_solution_primary direct
_atom_sites_solution_secondary difmap
_audit_creation_method SHELXL-97
_cell_angle_alpha 90.00
_cell_angle_beta 92.026(1)
_cell_angle_gamma 90.00
_cell_formula_units_Z 4
_cell_length_a 14.9410(2)
_cell_length_b 9.6240(1)
_cell_length_c 17.5520(3)
_cell_measurement_reflns_used 27453
_cell_measurement_temperature 150(2)
_cell_measurement_theta_max 27.485
_cell_measurement_theta_min 2.910
_cell_volume 2522.26(6)
_computing_cell_refinement 'HKL Scalepack (Otwinowski & Minor 1997)'
_computing_data_collection 'Collect (Bruker AXS BV, 1997-2004)'
_computing_data_reduction 'Denzo & Scalepack (Otwinowski & Minor, 1997)'
_computing_molecular_graphics 'ORTEX (P.McArdle, 1995)'
_computing_publication_material 'SHELXL-97/2 (Sheldrick,1997)'
_computing_structure_refinement 'SHELXL-97 (Sheldrick, 1997)'
_computing_structure_solution 'SHELXS-97 (Sheldrick, 1990)'
_diffrn_ambient_temperature 150(2)
_diffrn_measured_fraction_theta_full 0.998
_diffrn_measured_fraction_theta_max 0.998
_diffrn_measurement_device_type '95mm CCD camera on \k-goniostat'
_diffrn_measurement_method CCD
_diffrn_radiation_monochromator graphite
_diffrn_radiation_source 'fine-focus sealed tube'
_diffrn_radiation_type MoK\a
_diffrn_radiation_wavelength 0.71073
_diffrn_reflns_av_R_equivalents 0.0453
_diffrn_reflns_av_sigmaI/netI 0.0291
_diffrn_reflns_limit_h_max 19
_diffrn_reflns_limit_h_min -19
_diffrn_reflns_limit_k_max 12
_diffrn_reflns_limit_k_min -12
_diffrn_reflns_limit_l_max 22
_diffrn_reflns_limit_l_min -22
_diffrn_reflns_number 46188
_diffrn_reflns_theta_full 27.48
_diffrn_reflns_theta_max 27.48
_diffrn_reflns_theta_min 3.52
_exptl_absorpt_coefficient_mu 0.804
_exptl_absorpt_correction_T_max 0.70
_exptl_absorpt_correction_T_min 0.64
_exptl_absorpt_correction_type multi-scan
_exptl_absorpt_process_details
;
multi-scan from symmetry-related measurements 
 Sortav (Blessing 1995)
;
_exptl_crystal_colour Yellow
_exptl_crystal_density_diffrn 1.333
_exptl_crystal_density_method 'not measured'
_exptl_crystal_description Block
_exptl_crystal_F_000 1064
_exptl_crystal_size_max 0.50
_exptl_crystal_size_mid 0.30
_exptl_crystal_size_min 0.30
_refine_diff_density_max 0.954
_refine_diff_density_min -0.750
_refine_diff_density_rms 0.130
_refine_ls_extinction_method none
_refine_ls_goodness_of_fit_ref 1.067
_refine_ls_hydrogen_treatment mixed
_refine_ls_matrix_type full
_refine_ls_number_parameters 275
_refine_ls_number_reflns 5772
_refine_ls_number_restraints 5
_refine_ls_restrained_S_all 1.066
_refine_ls_R_factor_all 0.0437
_refine_ls_R_factor_gt 0.0294
_refine_ls_shift/su_max 0.004
_refine_ls_shift/su_mean 0.000
_refine_ls_structure_factor_coef Fsqd
_refine_ls_weighting_details 'calc w=1/[\s^2^(Fo^2^)+(0.0309P)^2^+1.8531P] where P=(Fo^2^+2Fc^2^)/3'
_refine_ls_weighting_scheme calc
_refine_ls_wR_factor_gt 0.0669
_refine_ls_wR_factor_ref 0.0735
_reflns_number_gt 4609
_reflns_number_total 5772
_reflns_threshold_expression >2sigma(I)
_cod_data_source_file om9007532_si_002.cif
_cod_data_source_block k08mkw27
_cod_depositor_comments
;
The following automatic conversions were performed:

'_symmetry_cell_setting' value 'Monoclinic' changed to 'monoclinic'
according to /home/saulius/struct/CIF-dictionaries/cif_core.dic
dictionary named 'cif_core.dic' version 2.4.2 from
2011-04-26.

'_exptl_absorpt_correction_type' value 'Multi-Scan'
changed to 'multi-scan' according to
/home/saulius/struct/CIF-dictionaries/cif_core.dic dictionary named
'cif_core.dic' version 2.4.2 from 2011-04-26.

Automatic conversion script
Id: cif_fix_values 1715 2011-07-08 13:25:40Z adriana 
;
_cod_original_sg_symbol_H-M P21/n
_cod_database_code 4070361

loop_
_symmetry_equiv_pos_as_xyz
'x, y, z'
'-x+1/2, y+1/2, -z+1/2'
'-x, -y, -z'
'x-1/2, -y-1/2, z-1/2'

loop_
_atom_site_label
_atom_site_type_symbol
_atom_site_fract_x
_atom_site_fract_y
_atom_site_fract_z
_atom_site_U_iso_or_equiv
_atom_site_adp_type
_atom_site_occupancy
_atom_site_symmetry_multiplicity
_atom_site_calc_flag
_atom_site_refinement_flags
Ru1 Ru 1.000338(10) 0.590557(16) -0.250578(9) 0.01752(6) Uani 1 1 d D
Cl1 Cl 1.06972(4) 0.40795(6) -0.17101(3) 0.03562(14) Uani 1 1 d .
P1 P 0.89693(3) 0.64752(6) -0.15627(3) 0.01977(12) Uani 1 1 d .
O1 O 0.92022(12) 0.8055(2) -0.35189(10) 0.0413(4) Uani 1 1 d .
N1 N 1.09603(11) 0.42786(18) -0.38244(10) 0.0219(4) Uani 1 1 d .
N2 N 1.17454(11) 0.59806(17) -0.33725(10) 0.0210(4) Uani 1 1 d .
C1 C 0.95147(14) 0.7263(3) -0.31391(12) 0.0267(5) Uani 1 1 d .
C2 C 1.09440(13) 0.5334(2) -0.33100(11) 0.0194(4) Uani 1 1 d .
C3 C 1.17720(14) 0.4278(2) -0.42070(12) 0.0251(5) Uani 1 1 d .
C4 C 1.22584(13) 0.5349(2) -0.39217(12) 0.0240(4) Uani 1 1 d .
C5 C 1.02463(14) 0.3214(2) -0.38829(13) 0.0275(5) Uani 1 1 d .
H5 H 0.9751 0.3551 -0.3562 0.033 Uiso 1 1 calc R
C6 C 1.0565(2) 0.1854(3) -0.35363(19) 0.0548(8) Uani 1 1 d .
H6A H 1.1046 0.1473 -0.3838 0.082 Uiso 1 1 calc R
H6B H 1.0065 0.1195 -0.3534 0.082 Uiso 1 1 calc R
H6C H 1.0789 0.2015 -0.3012 0.082 Uiso 1 1 calc R
C7 C 0.98465(18) 0.3048(3) -0.46844(15) 0.0462(7) Uani 1 1 d .
H7A H 0.9652 0.3957 -0.4880 0.069 Uiso 1 1 calc R
H7B H 0.9331 0.2420 -0.4675 0.069 Uiso 1 1 calc R
H7C H 1.0298 0.2660 -0.5016 0.069 Uiso 1 1 calc R
C8 C 1.20188(17) 0.3275(3) -0.48139(15) 0.0422(6) Uani 1 1 d .
H8A H 1.2651 0.3397 -0.4929 0.063 Uiso 1 1 calc R
H8B H 1.1647 0.3447 -0.5275 0.063 Uiso 1 1 calc R
H8C H 1.1921 0.2324 -0.4636 0.063 Uiso 1 1 calc R
C9 C 1.31850(15) 0.5821(3) -0.40861(15) 0.0347(6) Uani 1 1 d .
H9A H 1.3417 0.5268 -0.4505 0.052 Uiso 1 1 calc R
H9B H 1.3574 0.5701 -0.3630 0.052 Uiso 1 1 calc R
H9C H 1.3171 0.6804 -0.4232 0.052 Uiso 1 1 calc R
C10 C 1.20290(14) 0.7242(2) -0.29514(14) 0.0282(5) Uani 1 1 d D
C11 C 1.17642(17) 0.8544(3) -0.33931(17) 0.0404(6) Uani 1 1 d .
H11A H 1.2019 0.8510 -0.3900 0.061 Uiso 1 1 calc R
H11B H 1.1993 0.9364 -0.3118 0.061 Uiso 1 1 calc R
H11C H 1.1110 0.8598 -0.3446 0.061 Uiso 1 1 calc R
C12 C 1.16701(16) 0.7237(3) -0.21536(15) 0.0331(5) Uani 1 1 d D
C13 C 0.93278(14) 0.7931(2) -0.09286(12) 0.0264(5) Uani 1 1 d .
H13 H 0.8830 0.8123 -0.0577 0.032 Uiso 1 1 calc R
C14 C 1.01602(17) 0.7559(3) -0.04378(13) 0.0356(5) Uani 1 1 d .
H14A H 1.0627 0.7205 -0.0765 0.053 Uiso 1 1 calc R
H14B H 1.0006 0.6845 -0.0067 0.053 Uiso 1 1 calc R
H14C H 1.0380 0.8390 -0.0168 0.053 Uiso 1 1 calc R
C15 C 0.94824(16) 0.9251(2) -0.13914(14) 0.0321(5) Uani 1 1 d .
H15A H 0.9643 1.0017 -0.1045 0.048 Uiso 1 1 calc R
H15B H 0.8933 0.9488 -0.1685 0.048 Uiso 1 1 calc R
H15C H 0.9969 0.9093 -0.1741 0.048 Uiso 1 1 calc R
C16 C 0.78758(13) 0.7125(2) -0.19578(13) 0.0267(5) Uani 1 1 d .
H16 H 0.8027 0.7864 -0.2333 0.032 Uiso 1 1 calc R
C17 C 0.73628(18) 0.6018(3) -0.24180(19) 0.0494(8) Uani 1 1 d .
H17A H 0.7139 0.5309 -0.2072 0.074 Uiso 1 1 calc R
H17B H 0.7763 0.5584 -0.2779 0.074 Uiso 1 1 calc R
H17C H 0.6857 0.6450 -0.2699 0.074 Uiso 1 1 calc R
C18 C 0.72524(17) 0.7820(3) -0.13982(17) 0.0504(7) Uani 1 1 d .
H18A H 0.6742 0.8236 -0.1681 0.076 Uiso 1 1 calc R
H18B H 0.7581 0.8545 -0.1114 0.076 Uiso 1 1 calc R
H18C H 0.7035 0.7123 -0.1042 0.076 Uiso 1 1 calc R
C19 C 0.87688(15) 0.5043(2) -0.08831(12) 0.0255(4) Uani 1 1 d .
H19 H 0.9371 0.4828 -0.0646 0.031 Uiso 1 1 calc R
C20 C 0.84688(16) 0.3691(2) -0.12791(13) 0.0314(5) Uani 1 1 d .
H20A H 0.8584 0.2905 -0.0935 0.047 Uiso 1 1 calc R
H20B H 0.8804 0.3565 -0.1744 0.047 Uiso 1 1 calc R
H20C H 0.7827 0.3741 -0.1411 0.047 Uiso 1 1 calc R
C21 C 0.81750(18) 0.5350(3) -0.02116(14) 0.0388(6) Uani 1 1 d .
H21A H 0.7548 0.5394 -0.0392 0.058 Uiso 1 1 calc R
H21B H 0.8350 0.6242 0.0018 0.058 Uiso 1 1 calc R
H21C H 0.8247 0.4610 0.0170 0.058 Uiso 1 1 calc R
H1 H 0.9235(11) 0.490(2) -0.2844(13) 0.037(7) Uiso 1 1 d D
H12B H 1.1797(17) 0.6446(15) -0.1898(13) 0.036(7) Uiso 1 1 d D
H10 H 1.2631(3) 0.722(2) -0.2899(13) 0.028(6) Uiso 1 1 d D
H12A H 1.1915(15) 0.7978(16) -0.1912(13) 0.037(7) Uiso 1 1 d D
H12C H 1.1074(4) 0.739(3) -0.2165(14) 0.031(6) Uiso 1 1 d D

loop_
_atom_site_aniso_label
_atom_site_aniso_U_11
_atom_site_aniso_U_22
_atom_site_aniso_U_33
_atom_site_aniso_U_23
_atom_site_aniso_U_13
_atom_site_aniso_U_12
Ru1 0.01548(9) 0.01883(9) 0.01826(9) -0.00187(6) 0.00058(6) 0.00132(6)
Cl1 0.0330(3) 0.0394(3) 0.0345(3) 0.0060(2) 0.0034(2) 0.0115(2)
P1 0.0180(2) 0.0209(3) 0.0204(3) -0.0013(2) 0.00149(19) 0.0019(2)
O1 0.0460(10) 0.0468(11) 0.0315(9) 0.0045(8) 0.0054(8) 0.0075(9)
N1 0.0198(9) 0.0228(9) 0.0232(9) -0.0035(7) 0.0025(7) 0.0014(7)
N2 0.0179(8) 0.0201(9) 0.0252(9) -0.0004(7) 0.0032(7) 0.0016(7)
C1 0.0195(10) 0.0359(13) 0.0251(11) -0.0117(10) 0.0060(8) -0.0009(9)
C2 0.0197(9) 0.0162(9) 0.0221(10) 0.0014(8) 0.0002(8) 0.0018(8)
C3 0.0224(10) 0.0297(12) 0.0236(11) -0.0004(9) 0.0054(8) 0.0072(9)
C4 0.0220(10) 0.0255(11) 0.0247(11) 0.0042(9) 0.0053(8) 0.0061(9)
C5 0.0247(11) 0.0261(11) 0.0319(12) -0.0085(9) 0.0052(9) -0.0035(9)
C6 0.0600(18) 0.0320(14) 0.072(2) 0.0077(14) -0.0070(16) -0.0083(14)
C7 0.0403(14) 0.0558(18) 0.0419(15) -0.0083(13) -0.0064(12) -0.0133(13)
C8 0.0327(13) 0.0526(16) 0.0421(15) -0.0185(13) 0.0117(11) 0.0025(12)
C9 0.0266(12) 0.0358(13) 0.0426(14) 0.0033(11) 0.0141(10) 0.0016(10)
C10 0.0186(10) 0.0241(11) 0.0418(13) -0.0048(10) 0.0025(9) -0.0030(9)
C11 0.0358(13) 0.0232(12) 0.0628(18) 0.0028(12) 0.0108(12) -0.0016(11)
C12 0.0253(12) 0.0354(14) 0.0385(14) -0.0141(11) -0.0019(10) -0.0040(11)
C13 0.0276(11) 0.0259(11) 0.0261(11) -0.0060(9) 0.0037(9) 0.0010(9)
C14 0.0433(14) 0.0332(13) 0.0295(12) -0.0041(10) -0.0086(10) -0.0032(11)
C15 0.0326(12) 0.0249(12) 0.0384(13) -0.0051(10) -0.0026(10) 0.0011(10)
C16 0.0184(10) 0.0256(11) 0.0361(12) 0.0023(9) 0.0002(9) 0.0027(9)
C17 0.0324(14) 0.0336(14) 0.080(2) 0.0009(13) -0.0269(14) 0.0007(11)
C18 0.0324(13) 0.066(2) 0.0532(17) 0.0132(15) 0.0151(12) 0.0220(13)
C19 0.0260(11) 0.0264(11) 0.0242(11) -0.0002(9) 0.0010(8) -0.0007(9)
C20 0.0364(13) 0.0280(12) 0.0300(12) 0.0018(10) 0.0023(10) -0.0059(10)
C21 0.0492(15) 0.0391(14) 0.0289(13) 0.0026(11) 0.0123(11) -0.0012(12)

loop_
_atom_type_symbol
_atom_type_description
_atom_type_scat_dispersion_real
_atom_type_scat_dispersion_imag
_atom_type_scat_source
C C 0.0033 0.0016 'International Tables Vol C Tables 4.2.6.8 and 6.1.1.4'
H H 0.0000 0.0000 'International Tables Vol C Tables 4.2.6.8 and 6.1.1.4'
O O 0.0106 0.0060 'International Tables Vol C Tables 4.2.6.8 and 6.1.1.4'
N N 0.0061 0.0033 'International Tables Vol C Tables 4.2.6.8 and 6.1.1.4'
P P 0.1023 0.0942 'International Tables Vol C Tables 4.2.6.8 and 6.1.1.4'
Ru Ru -1.2594 0.8363 'International Tables Vol C Tables 4.2.6.8 and 6.1.1.4'
Cl Cl 0.1484 0.1585 'International Tables Vol C Tables 4.2.6.8 and 6.1.1.4'

loop_
_geom_angle_atom_site_label_1
_geom_angle_atom_site_label_2
_geom_angle_atom_site_label_3
_geom_angle
C1 Ru1 C2 92.31(8)
C1 Ru1 P1 90.18(6)
C2 Ru1 P1 177.51(5)
C1 Ru1 Cl1 177.47(6)
C2 Ru1 Cl1 85.17(5)
P1 Ru1 Cl1 92.35(2)
C1 Ru1 H1 86.6(9)
C2 Ru1 H1 94.6(9)
P1 Ru1 H1 85.5(9)
Cl1 Ru1 H1 93.5(9)
C19 P1 C13 103.02(10)
C19 P1 C16 109.27(10)
C13 P1 C16 101.57(10)
C19 P1 Ru1 113.69(7)
C13 P1 Ru1 114.34(7)
C16 P1 Ru1 113.78(7)
C2 N1 C3 110.69(17)
C2 N1 C5 122.24(17)
C3 N1 C5 126.71(17)
C2 N2 C4 111.38(17)
C2 N2 C10 125.10(17)
C4 N2 C10 123.43(17)
O1 C1 Ru1 178.1(2)
N2 C2 N1 104.60(17)
N2 C2 Ru1 123.22(14)
N1 C2 Ru1 132.06(15)
C4 C3 N1 106.54(18)
C4 C3 C8 128.0(2)
N1 C3 C8 125.4(2)
C3 C4 N2 106.78(18)
C3 C4 C9 130.7(2)
N2 C4 C9 122.5(2)
N1 C5 C6 110.81(19)
N1 C5 C7 113.34(19)
C6 C5 C7 113.0(2)
N1 C5 H5 106.4
C6 C5 H5 106.4
C7 C5 H5 106.4
C5 C6 H6A 109.5
C5 C6 H6B 109.5
H6A C6 H6B 109.5
C5 C6 H6C 109.5
H6A C6 H6C 109.5
H6B C6 H6C 109.5
C5 C7 H7A 109.5
C5 C7 H7B 109.5
H7A C7 H7B 109.5
C5 C7 H7C 109.5
H7A C7 H7C 109.5
H7B C7 H7C 109.5
C3 C8 H8A 109.5
C3 C8 H8B 109.5
H8A C8 H8B 109.5
C3 C8 H8C 109.5
H8A C8 H8C 109.5
H8B C8 H8C 109.5
C4 C9 H9A 109.5
C4 C9 H9B 109.5
H9A C9 H9B 109.5
C4 C9 H9C 109.5
H9A C9 H9C 109.5
H9B C9 H9C 109.5
N2 C10 C12 110.82(18)
N2 C10 C11 110.98(19)
C12 C10 C11 112.3(2)
N2 C10 H10 107.3(15)
C12 C10 H10 106.9(15)
C11 C10 H10 108.3(15)
C10 C11 H11A 109.5
C10 C11 H11B 109.5
H11A C11 H11B 109.5
C10 C11 H11C 109.5
H11A C11 H11C 109.5
H11B C11 H11C 109.5
C10 C12 H12B 112.8(17)
C10 C12 H12A 106.4(17)
H12B C12 H12A 111(2)
C10 C12 H12C 111.1(16)
H12B C12 H12C 110(2)
H12A C12 H12C 106(2)
C15 C13 C14 110.99(19)
C15 C13 P1 110.74(15)
C14 C13 P1 111.86(15)
C15 C13 H13 107.7
C14 C13 H13 107.7
P1 C13 H13 107.7
C13 C14 H14A 109.5
C13 C14 H14B 109.5
H14A C14 H14B 109.5
C13 C14 H14C 109.5
H14A C14 H14C 109.5
H14B C14 H14C 109.5
C13 C15 H15A 109.5
C13 C15 H15B 109.5
H15A C15 H15B 109.5
C13 C15 H15C 109.5
H15A C15 H15C 109.5
H15B C15 H15C 109.5
C17 C16 C18 109.8(2)
C17 C16 P1 112.34(16)
C18 C16 P1 116.99(17)
C17 C16 H16 105.6
C18 C16 H16 105.6
P1 C16 H16 105.6
C16 C17 H17A 109.5
C16 C17 H17B 109.5
H17A C17 H17B 109.5
C16 C17 H17C 109.5
H17A C17 H17C 109.5
H17B C17 H17C 109.5
C16 C18 H18A 109.5
C16 C18 H18B 109.5
H18A C18 H18B 109.5
C16 C18 H18C 109.5
H18A C18 H18C 109.5
H18B C18 H18C 109.5
C21 C19 C20 110.17(19)
C21 C19 P1 117.62(16)
C20 C19 P1 112.96(15)
C21 C19 H19 104.9
C20 C19 H19 104.9
P1 C19 H19 104.9
C19 C20 H20A 109.5
C19 C20 H20B 109.5
H20A C20 H20B 109.5
C19 C20 H20C 109.5
H20A C20 H20C 109.5
H20B C20 H20C 109.5
C19 C21 H21A 109.5
C19 C21 H21B 109.5
H21A C21 H21B 109.5
C19 C21 H21C 109.5
H21A C21 H21C 109.5
H21B C21 H21C 109.5

loop_
_geom_bond_atom_site_label_1
_geom_bond_atom_site_label_2
_geom_bond_distance
Ru1 C1 1.849(3)
Ru1 C2 2.100(2)
Ru1 P1 2.3683(5)
Ru1 Cl1 2.4517(6)
Ru1 H1 1.599(3)
P1 C19 1.854(2)
P1 C13 1.857(2)
P1 C16 1.861(2)
O1 C1 1.105(3)
N1 C2 1.360(3)
N1 C3 1.407(3)
N1 C5 1.480(3)
N2 C2 1.357(3)
N2 C4 1.392(3)
N2 C10 1.475(3)
C3 C4 1.347(3)
C3 C8 1.493(3)
C4 C9 1.495(3)
C5 C6 1.512(3)
C5 C7 1.517(3)
C5 H5 1.0000
C6 H6A 0.9800
C6 H6B 0.9800
C6 H6C 0.9800
C7 H7A 0.9800
C7 H7B 0.9800
C7 H7C 0.9800
C8 H8A 0.9800
C8 H8B 0.9800
C8 H8C 0.9800
C9 H9A 0.9800
C9 H9B 0.9800
C9 H9C 0.9800
C10 C12 1.517(3)
C10 C11 1.519(3)
C10 H10 0.901(3)
C11 H11A 0.9800
C11 H11B 0.9800
C11 H11C 0.9800
C12 H12B 0.901(3)
C12 H12A 0.901(3)
C12 H12C 0.901(3)
C13 C15 1.530(3)
C13 C14 1.530(3)
C13 H13 1.0000
C14 H14A 0.9800
C14 H14B 0.9800
C14 H14C 0.9800
C15 H15A 0.9800
C15 H15B 0.9800
C15 H15C 0.9800
C16 C17 1.527(3)
C16 C18 1.531(3)
C16 H16 1.0000
C17 H17A 0.9800
C17 H17B 0.9800
C17 H17C 0.9800
C18 H18A 0.9800
C18 H18B 0.9800
C18 H18C 0.9800
C19 C21 1.529(3)
C19 C20 1.534(3)
C19 H19 1.0000
C20 H20A 0.9800
C20 H20B 0.9800
C20 H20C 0.9800
C21 H21A 0.9800
C21 H21B 0.9800
C21 H21C 0.9800

loop_
_geom_torsion_atom_site_label_1
_geom_torsion_atom_site_label_2
_geom_torsion_atom_site_label_3
_geom_torsion_atom_site_label_4
_geom_torsion
C1 Ru1 P1 C19 156.77(10)
C2 Ru1 P1 C19 -23.7(13)
Cl1 Ru1 P1 C19 -23.18(8)
C1 Ru1 P1 C13 -85.29(10)
C2 Ru1 P1 C13 94.2(13)
Cl1 Ru1 P1 C13 94.76(8)
C1 Ru1 P1 C16 30.81(10)
C2 Ru1 P1 C16 -149.7(13)
Cl1 Ru1 P1 C16 -149.14(8)
C2 Ru1 C1 O1 114(6)
P1 Ru1 C1 O1 -66(6)
Cl1 Ru1 C1 O1 113(6)
C4 N2 C2 N1 0.4(2)
C10 N2 C2 N1 176.99(18)
C4 N2 C2 Ru1 176.73(14)
C10 N2 C2 Ru1 -6.7(3)
C3 N1 C2 N2 -0.2(2)
C5 N1 C2 N2 173.31(18)
C3 N1 C2 Ru1 -176.13(15)
C5 N1 C2 Ru1 -2.6(3)
C1 Ru1 C2 N2 85.63(17)
P1 Ru1 C2 N2 -93.9(13)
Cl1 Ru1 C2 N2 -94.42(16)
C1 Ru1 C2 N1 -99.1(2)
P1 Ru1 C2 N1 81.3(13)
Cl1 Ru1 C2 N1 80.82(19)
C2 N1 C3 C4 0.0(2)
C5 N1 C3 C4 -173.18(19)
C2 N1 C3 C8 -179.5(2)
C5 N1 C3 C8 7.3(4)
N1 C3 C4 N2 0.2(2)
C8 C3 C4 N2 179.7(2)
N1 C3 C4 C9 177.3(2)
C8 C3 C4 C9 -3.3(4)
C2 N2 C4 C3 -0.4(2)
C10 N2 C4 C3 -177.06(19)
C2 N2 C4 C9 -177.7(2)
C10 N2 C4 C9 5.6(3)
C2 N1 C5 C6 -104.8(2)
C3 N1 C5 C6 67.6(3)
C2 N1 C5 C7 127.0(2)
C3 N1 C5 C7 -60.6(3)
C2 N2 C10 C12 35.6(3)
C4 N2 C10 C12 -148.2(2)
C2 N2 C10 C11 -89.9(2)
C4 N2 C10 C11 86.3(2)
C19 P1 C13 C15 -177.19(15)
C16 P1 C13 C15 -64.04(17)
Ru1 P1 C13 C15 58.95(17)
C19 P1 C13 C14 58.43(18)
C16 P1 C13 C14 171.58(16)
Ru1 P1 C13 C14 -65.43(17)
C19 P1 C16 C17 -63.2(2)
C13 P1 C16 C17 -171.58(19)
Ru1 P1 C16 C17 65.1(2)
C19 P1 C16 C18 65.1(2)
C13 P1 C16 C18 -43.2(2)
Ru1 P1 C16 C18 -166.60(17)
C13 P1 C19 C21 50.5(2)
C16 P1 C19 C21 -56.9(2)
Ru1 P1 C19 C21 174.77(15)
C13 P1 C19 C20 -179.41(16)
C16 P1 C19 C20 73.20(18)
Ru1 P1 C19 C20 -55.11(17)
